data_7220535
loop_
_publ_author_name
'Xu, Guodong'
'Peng, Yongwu'
'Hu, Zhigang'
'Yuan, Daqiang'
'Donnadieu, Bruno'
'Zhao, Dan'
'Cheng, Hansong'

_publ_section_title
;
 A 2D metal-organic framework composed of bi-functional ligand with
 ultra-micropores for post-combustion CO2 capture
;
_journal_name_full 'RSC Adv.'
_journal_paper_doi 10.1039/C5RA04295J
_journal_year 2015
_chemical_formula_sum 'C4 H2 N2 O3 Zn'
_chemical_formula_weight 191.45
_chemical_name_systematic
;
 ?
;
_space_group_crystal_system monoclinic
_space_group_IT_number 14
_space_group_name_Hall '-P 2yn'
_space_group_name_H-M_alt 'P 1 21/n 1'
_symmetry_space_group_name_Hall '-P 2yn'
_symmetry_space_group_name_H-M 'P 1 21/n 1'
_atom_sites_solution_hydrogens geom
_audit_creation_method SHELXL-2014
_audit_update_record
;
2015-04-17 deposited with the CCDC.
2015-05-20 downloaded from the CCDC.
;
_cell_angle_alpha 90
_cell_angle_beta 96.180(3)
_cell_angle_gamma 90
_cell_formula_units_Z 4
_cell_length_a 8.8126(3)
_cell_length_b 10.6094(3)
_cell_length_c 10.5394(3)
_cell_measurement_reflns_used 2328
_cell_measurement_temperature 100(2)
_cell_measurement_theta_max 73.0600
_cell_measurement_theta_min 4.1500
_cell_volume 979.67(5)
_computing_cell_refinement
;
CrysAlisPro, Agilent Technologies,
Version 1.171.36.32 (release 02-08-2013 CrysAlis171 .NET)
(compiled Aug  2 2013,16:46:58)
;
_computing_data_collection
;
CrysAlisPro, Agilent Technologies,
Version 1.171.36.32 (release 02-08-2013 CrysAlis171 .NET)
(compiled Aug  2 2013,16:46:58)
;
_computing_data_reduction
;
CrysAlisPro, Agilent Technologies,
Version 1.171.36.32 (release 02-08-2013 CrysAlis171 .NET)
(compiled Aug  2 2013,16:46:58)
;
_computing_structure_refinement 'SHELXL-2014 (Sheldrick, 2014)'
_computing_structure_solution 'SHELXT-2014 (Sheldrick, 2014)'
_diffrn_ambient_temperature 100(2)
_diffrn_measured_fraction_theta_full 0.998
_diffrn_measured_fraction_theta_max 0.969
_diffrn_radiation_type CuK\a
_diffrn_radiation_wavelength 1.54184
_diffrn_reflns_av_R_equivalents 0.0155
_diffrn_reflns_av_unetI/netI 0.0202
_diffrn_reflns_laue_measured_fraction_full 0.998
_diffrn_reflns_laue_measured_fraction_max 0.969
_diffrn_reflns_limit_h_max 10
_diffrn_reflns_limit_h_min -10
_diffrn_reflns_limit_k_max 13
_diffrn_reflns_limit_k_min -12
_diffrn_reflns_limit_l_max 12
_diffrn_reflns_limit_l_min -11
_diffrn_reflns_number 3635
_diffrn_reflns_point_group_measured_fraction_full 0.998
_diffrn_reflns_point_group_measured_fraction_max 0.969
_diffrn_reflns_theta_full 67.684
_diffrn_reflns_theta_max 73.670
_diffrn_reflns_theta_min 5.935
_exptl_absorpt_coefficient_mu 3.229
_exptl_absorpt_correction_T_max 1.00000
_exptl_absorpt_correction_T_min 0.88274
_exptl_absorpt_correction_type multi-scan
_exptl_absorpt_process_details
;
CrysAlisPro, Agilent Technologies,
Version 1.171.36.32 (release 02-08-2013 CrysAlis171 .NET)
(compiled Aug  2 2013,16:46:58)
Empirical absorption correction using spherical harmonics,
 implemented in SCALE3 ABSPACK scaling algorithm.
;
_exptl_crystal_colour colorless
_exptl_crystal_density_diffrn 1.298
_exptl_crystal_description prism
_exptl_crystal_F_000 376
_exptl_crystal_size_max 0.080
_exptl_crystal_size_mid 0.060
_exptl_crystal_size_min 0.050
_platon_squeeze_details
;
Large sections of the structure, 449.1 cubic Angstrom or 45.8% of 
the unit cell volume, consist of solvent filled voids. The content 
of the voids is partially recognizable as mostly disordered 
dimethylacetamide, isopropanol, and some water molecules, while 
other sections show only featureless electron density. Attempts 
to include solvent molecules in the structural model yielded less 
than satisfactory results. The data were thus instead corrected for 
using back Fourier transform methods as implemented in the Squeeze 
algorithm of the Platon program package. Correction for unresolved 
electron density yielded 130 electrons for the void volume.
;
_refine_diff_density_max 0.613
_refine_diff_density_min -0.379
_refine_diff_density_rms 0.083
_refine_ls_extinction_method none
_refine_ls_goodness_of_fit_ref 1.157
_refine_ls_hydrogen_treatment constr
_refine_ls_matrix_type full
_refine_ls_number_parameters 91
_refine_ls_number_reflns 1908
_refine_ls_number_restraints 0
_refine_ls_restrained_S_all 1.157
_refine_ls_R_factor_all 0.0292
_refine_ls_R_factor_gt 0.0269
_refine_ls_shift/su_max 0.001
_refine_ls_shift/su_mean 0.000
_refine_ls_structure_factor_coef Fsqd
_refine_ls_weighting_details 'w=1/[\s^2^(Fo^2^)+(0.0378P)^2^+1.1007P] where P=(Fo^2^+2Fc^2^)/3'
_refine_ls_weighting_scheme calc
_refine_ls_wR_factor_gt 0.0787
_refine_ls_wR_factor_ref 0.0800
_reflns_Friedel_coverage 0.000
_reflns_number_gt 1767
_reflns_number_total 1908
_reflns_threshold_expression 'I > 2\s(I)'
_cod_data_source_file c5ra04295j2.cif
_cod_data_source_block NUS-5
_cod_database_code 7220535
_shelx_space_group_comment
;
The symmetry employed for this shelxl refinement is uniquely defined
by the following loop, which should always be used as a source of
symmetry information in preference to the above space-group names.
They are only intended as comments.
;
_shelx_estimated_absorpt_t_min 0.782
_shelx_estimated_absorpt_t_max 0.855
_shelxl_version_number 2014-3

loop_
_space_group_symop_operation_xyz
'x, y, z'
'-x+1/2, y+1/2, -z+1/2'
'-x, -y, -z'
'x-1/2, -y-1/2, z-1/2'

loop_
_atom_site_label
_atom_site_type_symbol
_atom_site_fract_x
_atom_site_fract_y
_atom_site_fract_z
_atom_site_U_iso_or_equiv
_atom_site_adp_type
_atom_site_occupancy
_atom_site_site_symmetry_order
_atom_site_calc_flag
_atom_site_refinement_flags_posn
_atom_site_refinement_flags_adp
Zn1 Zn 0.81496(3) 0.42688(3) 0.48894(3) 0.01049(12) Uani 1 1 d . .
O3 O 0.66780(19) 0.48369(17) 0.34493(16) 0.0204(4) Uani 1 1 d . .
O1 O 0.7177(2) 0.77428(16) 0.90673(16) 0.0190(4) Uani 1 1 d . .
O2 O 0.91973(19) 0.89353(16) 0.89552(16) 0.0189(4) Uani 1 1 d . .
N1 N 0.8765(2) 0.56846(18) 0.60635(19) 0.0132(4) Uani 1 1 d . .
N2 N 1.0145(2) 0.62944(19) 0.60889(18) 0.0138(4) Uani 1 1 d . .
C1 C 0.7991(3) 0.6208(2) 0.6950(2) 0.0151(5) Uani 1 1 d . .
H1 H 0.7003 0.5958 0.7133 0.018 Uiso 1 1 calc R U
C4 C 0.8413(3) 0.7999(2) 0.8578(2) 0.0136(4) Uani 1 1 d . .
C2 C 0.8848(3) 0.7177(2) 0.7565(2) 0.0130(4) Uani 1 1 d . .
C3 C 1.0193(3) 0.7190(2) 0.6978(2) 0.0157(5) Uani 1 1 d . .
H3 H 1.1020 0.7755 0.7181 0.019 Uiso 1 1 calc R U

loop_
_atom_site_aniso_label
_atom_site_aniso_U_11
_atom_site_aniso_U_22
_atom_site_aniso_U_33
_atom_site_aniso_U_23
_atom_site_aniso_U_13
_atom_site_aniso_U_12
Zn1 0.01088(17) 0.01021(17) 0.01121(18) 0.00105(11) 0.00495(11) 0.00087(10)
O3 0.0178(9) 0.0258(9) 0.0169(8) 0.0007(7) -0.0009(7) 0.0034(7)
O1 0.0226(9) 0.0153(8) 0.0215(9) -0.0061(7) 0.0141(7) -0.0044(7)
O2 0.0189(9) 0.0166(8) 0.0218(9) -0.0063(7) 0.0042(7) -0.0029(7)
N1 0.0110(9) 0.0157(10) 0.0138(9) -0.0014(7) 0.0051(7) -0.0001(7)
N2 0.0140(9) 0.0134(9) 0.0149(9) 0.0002(7) 0.0058(7) 0.0003(8)
C1 0.0125(11) 0.0176(11) 0.0163(11) -0.0028(9) 0.0059(9) 0.0012(9)
C4 0.0169(11) 0.0116(10) 0.0126(10) 0.0013(8) 0.0036(9) 0.0018(9)
C2 0.0135(11) 0.0138(11) 0.0121(10) -0.0005(8) 0.0035(8) 0.0018(9)
C3 0.0152(11) 0.0138(11) 0.0186(11) -0.0010(9) 0.0045(9) -0.0030(9)

loop_
_atom_type_symbol
_atom_type_description
_atom_type_scat_dispersion_real
_atom_type_scat_dispersion_imag
_atom_type_scat_source
C C 0.0181 0.0091 'International Tables Vol C Tables 4.2.6.8 and 6.1.1.4'
H H 0.0000 0.0000 'International Tables Vol C Tables 4.2.6.8 and 6.1.1.4'
N N 0.0311 0.0180 'International Tables Vol C Tables 4.2.6.8 and 6.1.1.4'
O O 0.0492 0.0322 'International Tables Vol C Tables 4.2.6.8 and 6.1.1.4'
Zn Zn -1.5491 0.6778 'International Tables Vol C Tables 4.2.6.8 and 6.1.1.4'

loop_
_geom_angle_atom_site_label_1
_geom_angle_atom_site_label_2
_geom_angle_atom_site_label_3
_geom_angle
_geom_angle_site_symmetry_1
_geom_angle_site_symmetry_3
O3 Zn1 N1 111.10(8) . .
O3 Zn1 O1 123.21(8) . 2_646
N1 Zn1 O1 108.45(8) . 2_646
O3 Zn1 N2 99.32(8) . 3_766
N1 Zn1 N2 112.14(8) . 3_766
O1 Zn1 N2 101.67(7) 2_646 3_766
C4 O1 Zn1 103.20(14) . 2_656
C1 N1 N2 107.92(19) . .
C1 N1 Zn1 128.70(16) . .
N2 N1 Zn1 123.37(14) . .
C3 N2 N1 108.09(18) . .
C3 N2 Zn1 127.31(16) . 3_766
N1 N2 Zn1 124.10(15) . 3_766
N1 C1 C2 109.9(2) . .
O2 C4 O1 120.3(2) . .
O2 C4 C2 121.8(2) . .
O1 C4 C2 117.9(2) . .
C1 C2 C3 104.14(19) . .
C1 C2 C4 127.5(2) . .
C3 C2 C4 128.3(2) . .
N2 C3 C2 109.9(2) . .

loop_
_geom_bond_atom_site_label_1
_geom_bond_atom_site_label_2
_geom_bond_distance
_geom_bond_site_symmetry_2
Zn1 O3 1.9811(17) .
Zn1 N1 1.9843(19) .
Zn1 O1 1.9953(16) 2_646
Zn1 N2 2.0031(19) 3_766
O1 C4 1.284(3) .
O1 Zn1 1.9953(16) 2_656
O2 C4 1.250(3) .
N1 C1 1.335(3) .
N1 N2 1.375(3) .
N2 C3 1.332(3) .
N2 Zn1 2.0031(19) 3_766
C1 C2 1.393(3) .
C4 C2 1.461(3) .
C2 C3 1.395(3) .

loop_
_platon_squeeze_void_nr
_platon_squeeze_void_average_x
_platon_squeeze_void_average_y
_platon_squeeze_void_average_z
_platon_squeeze_void_volume
_platon_squeeze_void_count_electrons
_platon_squeeze_void_content
1 -0.016 0.428 -0.025 434 130 ' '
